data_2005484
loop_
_publ_author_name
'Benecke, B.'
'Bolte, M.'

_publ_section_title
;
 <i>trans</i>- and
 <i>cis</i>-2,5-Dimethoxy-3,6-diphenyl-3,6-dihydropyrazine
;
_journal_issue 10
_journal_name_full 'Acta Crystallographica Section C'
_journal_page_first 2586
_journal_page_last 2588
_journal_paper_doi 10.1107/S0108270196006634
_journal_volume 52
_journal_year 1996
_chemical_formula_iupac 'C18 H18 N2 O2'
_chemical_formula_moiety 'C18 H18 N2 O2'
_chemical_formula_sum 'C18 H18 N2 O2'
_chemical_formula_weight 294.34
_chemical_name_systematic
;
 (3RS,6RS)-2,5-dimethoxy-3,6-diphenyl-3,6-dihydropyrazine
;
_space_group_IT_number 61
_symmetry_cell_setting orthorhombic
_symmetry_space_group_name_Hall '-P 2ac 2ab'
_symmetry_space_group_name_H-M 'P b c a'
_audit_creation_method SHELXL
_cell_angle_alpha 90.
_cell_angle_beta 90.
_cell_angle_gamma 90.
_cell_formula_units_Z 8
_cell_length_a 15.7468(4)
_cell_length_b 17.3677(5)
_cell_length_c 11.5306(4)
_cell_measurement_reflns_used 62
_cell_measurement_temperature 293(2)
_cell_measurement_theta_max 32
_cell_measurement_theta_min 23
_cell_volume 3153.45(16)
_computing_cell_refinement DIF4
_computing_data_collection 'DIF4 (Stoe & Cie, 1988a)'
_computing_data_reduction 'REDU4 (Stoe & Cie, 1988b)'
_computing_molecular_graphics 'SHELXTL-Plus (Sheldrick, 1991)'
_computing_structure_refinement 'SHELXL93 (Sheldrick, 1993)'
_computing_structure_solution 'SHELXS86 (Sheldrick, 1985)'
_diffrn_ambient_temperature 293(2)
_diffrn_measurement_device 'STOE-Siemens-AED four-circle'
_diffrn_measurement_method '2\q/\w scans with on-line profile fitting (Clegg, 1981)'
_diffrn_radiation_monochromator 'highly oriented graphite crystal'
_diffrn_radiation_source 'fine-focus sealed tube'
_diffrn_radiation_type CuK\a
_diffrn_radiation_wavelength 1.5418
_diffrn_reflns_av_R_equivalents 0.0402
_diffrn_reflns_av_sigmaI/netI 0.0219
_diffrn_reflns_limit_h_max 19
_diffrn_reflns_limit_h_min -19
_diffrn_reflns_limit_k_max 19
_diffrn_reflns_limit_k_min -18
_diffrn_reflns_limit_l_max 13
_diffrn_reflns_limit_l_min -14
_diffrn_reflns_number 15587
_diffrn_reflns_theta_max 69.90
_diffrn_reflns_theta_min 5.09
_diffrn_standards_decay_% none
_diffrn_standards_interval_count 100
_diffrn_standards_number 3
_exptl_absorpt_coefficient_mu 0.655
_exptl_absorpt_correction_type none
_exptl_crystal_colour colourless
_exptl_crystal_density_diffrn 1.240
_exptl_crystal_density_meas ?
_exptl_crystal_description block
_exptl_crystal_F_000 1248
_exptl_crystal_size_max 0.80
_exptl_crystal_size_mid 0.30
_exptl_crystal_size_min 0.30
_refine_diff_density_max 0.199
_refine_diff_density_min -0.115
_refine_ls_extinction_coef 0.0032(2)
_refine_ls_extinction_method SHELXL93
_refine_ls_goodness_of_fit_all 1.079
_refine_ls_goodness_of_fit_obs 1.085
_refine_ls_hydrogen_treatment 'H atoms riding'
_refine_ls_matrix_type full
_refine_ls_number_parameters 202
_refine_ls_number_reflns 2859
_refine_ls_number_restraints 0
_refine_ls_restrained_S_all 1.087
_refine_ls_restrained_S_obs 1.085
_refine_ls_R_factor_all 0.0415
_refine_ls_R_factor_obs 0.0387
_refine_ls_shift/esd_max 0.000
_refine_ls_shift/esd_mean 0.000
_refine_ls_structure_factor_coef Fsqd
_refine_ls_weighting_scheme
;
calc w = 1/[\s^2^(F~o~^2^) + (0.0418P)^2^ + 0.7339P]
where P = (F~o~^2^ + 2F~c~^2^)/3
;
_refine_ls_wR_factor_all 0.1055
_refine_ls_wR_factor_obs 0.1020
_reflns_number_observed 2691
_reflns_number_total 2860
_reflns_observed_criterion >2sigma(I)
_cod_data_source_file cf1094.cif
_cod_data_source_block cis
_cod_depositor_comments
;
The following automatic conversions were performed:
'_symmetry_cell_setting' value 'Orthorhombic' changed to 'orthorhombic'
according to '/home/saulius/struct/CIF-dictionaries/cif_core.dic'
dictionary named 'cif_core.dic' version 2.4.1 from 2010-06-29.

Automatic conversion script
Id: cif_fix_enum 1527 2010-12-29 10:47:43Z saulius 

The following automatic conversions were performed:

'_symmetry_cell_setting' value 'Orthorhombic' changed to
'orthorhombic' according to
/home/saulius/struct/CIF-dictionaries/cif_core.dic dictionary named
'cif_core.dic' version 2.4.1 from 2010-06-29.

Automatic conversion script
Id: cif_fix_values 1715 2011-07-08 13:25:40Z adriana 

The following automatic conversions were performed:

'_exptl_crystal_density_meas' value 'not measured' was changed to '?'
- the value is perceived as not measured.

Automatic conversion script
Id: cif_fix_values 3008 2015-01-20 13:52:24Z robertas 
;
_cod_original_cell_volume 3153.7(4)
_cod_database_code 2005484

loop_
_symmetry_equiv_pos_as_xyz
'x, y, z'
'x+1/2, -y+1/2, -z'
'-x, y+1/2, -z+1/2'
'-x+1/2, -y, z+1/2'
'-x, -y, -z'
'-x-1/2, y-1/2, z'
'x, -y-1/2, z-1/2'
'x-1/2, y, -z-1/2'

loop_
_atom_site_aniso_label
_atom_site_aniso_U_11
_atom_site_aniso_U_22
_atom_site_aniso_U_33
_atom_site_aniso_U_12
_atom_site_aniso_U_13
_atom_site_aniso_U_23
N1 0.0424(6) 0.0430(7) 0.0531(6) -0.0033(5) -0.0035(5) -0.0052(5)
C2 0.0418(6) 0.0451(8) 0.0439(6) -0.0037(5) -0.0012(5) -0.0058(5)
C3 0.0457(7) 0.0456(8) 0.0407(6) -0.0046(5) 0.0021(5) 0.0016(5)
N4 0.0446(6) 0.0497(7) 0.0476(6) -0.0079(5) 0.0068(4) -0.0011(5)
C5 0.0389(6) 0.0555(8) 0.0406(6) -0.0056(6) 0.0056(5) -0.0062(6)
C6 0.0405(6) 0.0456(8) 0.0482(7) 0.0009(5) 0.0027(5) -0.0078(6)
O21 0.0433(5) 0.0461(6) 0.0755(6) -0.0035(4) -0.0102(4) -0.0006(5)
C22 0.0456(8) 0.0546(9) 0.1008(13) -0.0101(7) -0.0120(8) -0.0025(8)
O51 0.0393(5) 0.0705(7) 0.0663(6) -0.0084(4) -0.0008(4) -0.0013(5)
C52 0.0536(8) 0.0903(13) 0.0638(9) -0.0287(8) -0.0029(7) -0.0002(8)
C1' 0.0456(7) 0.0366(7) 0.0471(6) -0.0064(5) 0.0047(5) 0.0054(5)
C2' 0.0572(8) 0.0463(8) 0.0568(8) -0.0042(6) -0.0041(6) 0.0087(6)
C3' 0.0604(9) 0.0463(9) 0.0873(12) 0.0077(7) -0.0026(8) 0.0086(8)
C4' 0.0702(9) 0.0487(9) 0.0829(11) 0.0060(8) 0.0100(8) -0.0085(8)
C5' 0.0756(10) 0.0560(9) 0.0582(9) 0.0017(8) 0.0048(7) -0.0096(7)
C6' 0.0585(8) 0.0479(8) 0.0506(7) 0.0027(6) -0.0004(6) 0.0001(6)
C1" 0.0363(6) 0.0411(7) 0.0550(7) -0.0006(5) 0.0001(5) -0.0036(6)
C2" 0.0614(9) 0.0530(9) 0.0715(9) 0.0150(7) -0.0051(7) -0.0093(7)
C3" 0.0786(11) 0.0574(10) 0.0944(13) 0.0220(9) -0.0146(10) 0.0090(9)
C4" 0.0673(10) 0.0704(11) 0.0709(10) 0.0022(8) -0.0067(8) 0.0203(9)
C5" 0.0783(10) 0.0743(11) 0.0558(9) 0.0126(9) 0.0111(8) 0.0086(8)
C6" 0.0697(9) 0.0522(9) 0.0564(8) 0.0176(7) 0.0100(7) 0.0034(7)

loop_
_atom_site_label
_atom_site_occupancy
_atom_site_fract_x
_atom_site_fract_y
_atom_site_fract_z
_atom_site_U_iso_or_equiv
_atom_site_thermal_displace_type
_atom_site_calc_flag
_atom_site_refinement_flags
_atom_site_type_symbol
N1 1 0.35661(7) 0.43268(6) 0.13688(10) 0.0462(3) Uani d . N
C2 1 0.32267(8) 0.49537(8) 0.10684(11) 0.0436(3) Uani d . C
C3 1 0.36508(8) 0.57259(8) 0.08945(11) 0.0440(3) Uani d . C
H3 1 0.36006(8) 0.58518(8) 0.00689(11) 0.053 Uiso calc R H
N4 1 0.45564(7) 0.57210(7) 0.11698(10) 0.0473(3) Uani d . N
C5 1 0.48912(8) 0.50968(8) 0.14906(11) 0.0450(3) Uani d . C
C6 1 0.44772(8) 0.43169(8) 0.16126(11) 0.0448(3) Uani d . C
H6 1 0.47417(8) 0.39767(8) 0.10388(11) 0.054 Uiso calc R H
O21 1 0.23921(6) 0.49959(5) 0.08198(9) 0.0550(3) Uani d . O
C22 1 0.19135(10) 0.42947(9) 0.0962(2) 0.0670(5) Uani d . C
H22A 1 0.1331(2) 0.4385(2) 0.0755(11) 0.100 Uiso calc R H
H22B 1 0.1944(7) 0.4130(4) 0.1755(3) 0.100 Uiso calc R H
H22C 1 0.2146(5) 0.3902(2) 0.0469(8) 0.100 Uiso calc R H
O51 1 0.57249(6) 0.50568(6) 0.17541(9) 0.0587(3) Uani d . O
C52 1 0.61902(10) 0.57731(11) 0.17297(14) 0.0692(5) Uani d . C
H52A 1 0.6767(2) 0.5682(2) 0.1961(11) 0.104 Uiso calc R H
H52B 1 0.5932(5) 0.6133(3) 0.2254(9) 0.104 Uiso calc R H
H52C 1 0.6181(7) 0.5980(4) 0.0958(3) 0.104 Uiso calc R H
C1' 1 0.32039(8) 0.63625(7) 0.15598(11) 0.0431(3) Uani d . C
C2' 1 0.25669(9) 0.67887(8) 0.10408(13) 0.0534(4) Uani d . C
H2' 1 0.24092(9) 0.66809(8) 0.02807(13) 0.064 Uiso calc R H
C3' 1 0.21616(10) 0.73733(9) 0.1638(2) 0.0647(4) Uani d . C
H3' 1 0.17379(10) 0.76586(9) 0.1276(2) 0.078 Uiso calc R H
C4' 1 0.23830(10) 0.75341(9) 0.2765(2) 0.0673(4) Uani d . C
H4' 1 0.21086(10) 0.79256(9) 0.3168(2) 0.081 Uiso calc R H
C5' 1 0.30127(11) 0.71126(9) 0.32934(14) 0.0633(4) Uani d . C
H5' 1 0.31638(11) 0.72196(9) 0.40562(14) 0.076 Uiso calc R H
C6' 1 0.34231(9) 0.65298(8) 0.26967(12) 0.0523(3) Uani d . C
H6' 1 0.38490(9) 0.62485(8) 0.30609(12) 0.063 Uiso calc R H
C1" 1 0.46220(7) 0.39571(8) 0.27945(11) 0.0441(3) Uani d . C
C2" 1 0.50493(10) 0.32704(9) 0.29123(15) 0.0619(4) Uani d . C
H2" 1 0.52798(10) 0.30343(9) 0.22604(15) 0.074 Uiso calc R H
C3" 1 0.51408(12) 0.29264(11) 0.3988(2) 0.0768(5) Uani d . C
H3" 1 0.54209(12) 0.24569(11) 0.4052(2) 0.092 Uiso calc R H
C4" 1 0.48210(11) 0.32742(11) 0.4955(2) 0.0695(5) Uani d . C
H4" 1 0.48890(11) 0.30464(11) 0.5679(2) 0.083 Uiso calc R H
C5" 1 0.44001(11) 0.39596(11) 0.48541(14) 0.0695(5) Uani d . C
H5" 1 0.41823(11) 0.41995(11) 0.55110(14) 0.083 Uiso calc R H
C6" 1 0.42981(10) 0.42958(9) 0.37787(13) 0.0594(4) Uani d . C
H6" 1 0.40054(10) 0.47592(9) 0.37180(13) 0.071 Uiso calc R H

loop_
_atom_type_symbol
_atom_type_description
_atom_type_scat_dispersion_real
_atom_type_scat_dispersion_imag
_atom_type_scat_source
C C 0.0181 0.0091 'International Tables Vol C Tables 4.2.6.8 and 6.1.1.4'
H H 0.0000 0.0000 'International Tables Vol C Tables 4.2.6.8 and 6.1.1.4'
N N 0.0311 0.0180 'International Tables Vol C Tables 4.2.6.8 and 6.1.1.4'
O O 0.0492 0.0322 'International Tables Vol C Tables 4.2.6.8 and 6.1.1.4'

loop_
_geom_angle_atom_site_label_1
_geom_angle_atom_site_label_2
_geom_angle_atom_site_label_3
_geom_angle
C2 N1 C6 118.61(11)
N1 C2 O21 121.25(12)
N1 C2 C3 127.95(12)
O21 C2 C3 110.77(11)
N4 C3 C2 113.41(11)
N4 C3 C1' 110.30(10)
C2 C3 C1' 111.97(10)
C5 N4 C3 118.49(11)
N4 C5 O51 121.14(12)
N4 C5 C6 128.17(12)
O51 C5 C6 110.67(12)
N1 C6 C5 113.28(11)
N1 C6 C1" 108.98(10)
C5 C6 C1" 112.86(11)
C2 O21 C22 116.11(11)
C5 O51 C52 116.42(12)
C2' C1' C6' 118.53(13)
C2' C1' C3 120.48(12)
C6' C1' C3 120.99(12)
C1' C2' C3' 120.81(14)
C4' C3' C2' 120.20(15)
C5' C4' C3' 119.58(15)
C4' C5' C6' 120.4(2)
C5' C6' C1' 120.47(14)
C6" C1" C2" 118.06(14)
C6" C1" C6 120.60(12)
C2" C1" C6 121.29(12)
C1" C2" C3" 120.9(2)
C4" C3" C2" 120.2(2)
C3" C4" C5" 119.7(2)
C4" C5" C6" 120.1(2)
C1" C6" C5" 121.12(14)

loop_
_geom_bond_atom_site_label_1
_geom_bond_atom_site_label_2
_geom_bond_distance
N1 C2 1.261(2)
N1 C6 1.462(2)
C2 O21 1.347(2)
C2 C3 1.512(2)
C3 N4 1.461(2)
C3 C1' 1.519(2)
N4 C5 1.261(2)
C5 O51 1.349(2)
C5 C6 1.510(2)
C6 C1" 1.517(2)
O21 C22 1.442(2)
O51 C52 1.444(2)
C1' C2' 1.383(2)
C1' C6' 1.386(2)
C2' C3' 1.383(2)
C3' C4' 1.374(3)
C4' C5' 1.375(2)
C5' C6' 1.384(2)
C1" C6" 1.376(2)
C1" C2" 1.376(2)
C2" C3" 1.384(2)
C3" C4" 1.365(3)
C4" C5" 1.367(2)
C5" C6" 1.380(2)

loop_
_geom_torsion_atom_site_label_1
_geom_torsion_atom_site_label_2
_geom_torsion_atom_site_label_3
_geom_torsion_atom_site_label_4
_geom_torsion
C6 N1 C2 O21 179.22(11)
C6 N1 C2 C3 1.4(2)
N1 C2 C3 N4 -3.0(2)
O21 C2 C3 N4 179.02(10)
N1 C2 C3 C1' -128.57(14)
O21 C2 C3 C1' 53.41(14)
C2 C3 N4 C5 1.4(2)
C1' C3 N4 C5 127.86(12)
C3 N4 C5 O51 179.87(11)
C3 N4 C5 C6 1.5(2)
C2 N1 C6 C5 1.4(2)
C2 N1 C6 C1" 127.94(13)
N4 C5 C6 N1 -3.0(2)
O51 C5 C6 N1 178.43(10)
N4 C5 C6 C1" -127.47(14)
O51 C5 C6 C1" 53.98(14)
N1 C2 O21 C22 2.3(2)
C3 C2 O21 C22 -179.51(12)
N4 C5 O51 C52 4.4(2)
C6 C5 O51 C52 -176.96(11)
N4 C3 C1' C2' 141.12(12)
C2 C3 C1' C2' -91.58(14)
N4 C3 C1' C6' -38.9(2)
C2 C3 C1' C6' 88.41(14)
C6' C1' C2' C3' 0.5(2)
C3 C1' C2' C3' -179.49(13)
C1' C2' C3' C4' -0.6(2)
C2' C3' C4' C5' 0.3(3)
C3' C4' C5' C6' 0.0(3)
C4' C5' C6' C1' -0.1(2)
C2' C1' C6' C5' -0.2(2)
C3 C1' C6' C5' 179.84(13)
N1 C6 C1" C6" -62.5(2)
C5 C6 C1" C6" 64.3(2)
N1 C6 C1" C2" 114.89(14)
C5 C6 C1" C2" -118.34(14)
C6" C1" C2" C3" 0.8(2)
C6 C1" C2" C3" -176.66(15)
C1" C2" C3" C4" -1.3(3)
C2" C3" C4" C5" 0.8(3)
C3" C4" C5" C6" 0.2(3)
C2" C1" C6" C5" 0.2(2)
C6 C1" C6" C5" 177.69(15)
C4" C5" C6" C1" -0.7(3)
